data_2018968
loop_
_publ_author_name
'Krause, Jeanette A.'
'Zhao, Daoli'
'Chatterjee, Sayandev'
'Yeung, Bonnie M.'
'Connick, William B.'
'Collins, Sibrina N.'

_publ_section_title
;
 X-ray and synchrotron diffraction studies of
 2-(pyridin-2-yl)-1,10-phenanthroline in the role of ligand for two copper
 polymorphs or hydrogen bonded with 2,2,6,6-tetramethyl-4-oxopiperidinium
 hexafluorophosphate
;
_journal_coeditor_code LG3106
_journal_issue 5
_journal_name_full 'Acta Crystallographica Section C'
_journal_page_first 498
_journal_page_last 502
_journal_paper_doi 10.1107/S0108270113009773
_journal_volume 69
_journal_year 2013
_chemical_formula_iupac '[Cu Cl2 (C17 H11 N3)]'
_chemical_formula_moiety 'C17 H11 Cl2 Cu N3'
_chemical_formula_sum 'C17 H11 Cl2 Cu N3'
_chemical_formula_weight 391.73
_chemical_name_systematic
;
Dichlorido[2-(pyridin-2-yl)-1,10-phenanthroline]copper(II)
;
_space_group_IT_number 2
_symmetry_cell_setting triclinic
_symmetry_space_group_name_Hall '-P 1'
_symmetry_space_group_name_H-M 'P -1'
_atom_sites_solution_hydrogens geom
_atom_sites_solution_primary direct
_atom_sites_solution_secondary difmap
_audit_creation_method SHELXL97
_cell_angle_alpha 103.2630(10)
_cell_angle_beta 99.0420(10)
_cell_angle_gamma 101.3610(10)
_cell_formula_units_Z 2
_cell_length_a 7.4523(2)
_cell_length_b 8.8189(2)
_cell_length_c 12.1288(3)
_cell_measurement_reflns_used 4986
_cell_measurement_temperature 150(2)
_cell_measurement_theta_max 67.22
_cell_measurement_theta_min 3.83
_cell_volume 743.36(3)
_computing_cell_refinement 'SAINT (Bruker, 2003)'
_computing_data_collection 'SMART (Bruker, 2003)'
_computing_data_reduction
;
SAINT (Bruker, 2003) and SADABS (Sheldrick, 2008<i>a</i>)
;
_computing_molecular_graphics
;
SHELXTL (Sheldrick, 2008<i>b</i>) and DIAMOND (Brandenburg,
2012)
;
_computing_publication_material 'SHELXTL (Sheldrick, 2008<i>b</i>)'
_computing_structure_refinement 'SHELXTL (Sheldrick, 2008<i>b</i>)'
_computing_structure_solution 'SHELXTL (Sheldrick, 2008<i>b</i>)'
_diffrn_ambient_temperature 150(2)
_diffrn_detector_area_resol_mean 0.83
_diffrn_measured_fraction_theta_full 0.951
_diffrn_measured_fraction_theta_max 0.951
_diffrn_measurement_device_type 'Bruker SMART6000 CCD area-detector'
_diffrn_measurement_method \w
_diffrn_radiation_monochromator graphite
_diffrn_radiation_source 'fine-focus sealed tube'
_diffrn_radiation_type CuK\a
_diffrn_radiation_wavelength 1.54178
_diffrn_reflns_av_R_equivalents 0.0152
_diffrn_reflns_av_sigmaI/netI 0.0179
_diffrn_reflns_limit_h_max 8
_diffrn_reflns_limit_h_min -8
_diffrn_reflns_limit_k_max 10
_diffrn_reflns_limit_k_min -10
_diffrn_reflns_limit_l_max 13
_diffrn_reflns_limit_l_min -14
_diffrn_reflns_number 6228
_diffrn_reflns_theta_full 67.43
_diffrn_reflns_theta_max 67.43
_diffrn_reflns_theta_min 3.83
_diffrn_standards_decay_% 0
_exptl_absorpt_coefficient_mu 5.382
_exptl_absorpt_correction_T_max 0.6151
_exptl_absorpt_correction_T_min 0.3464
_exptl_absorpt_correction_type multi-scan
_exptl_absorpt_process_details '(SADABS; Sheldrick, 2008<i>a</i>)'
_exptl_crystal_colour green
_exptl_crystal_density_diffrn 1.750
_exptl_crystal_density_method 'not measured'
_exptl_crystal_description 'rectangular block'
_exptl_crystal_F_000 394
_exptl_crystal_size_max 0.25
_exptl_crystal_size_mid 0.11
_exptl_crystal_size_min 0.10
_refine_diff_density_max 0.783
_refine_diff_density_min -0.351
_refine_ls_extinction_method none
_refine_ls_goodness_of_fit_ref 1.055
_refine_ls_hydrogen_treatment constr
_refine_ls_matrix_type full
_refine_ls_number_parameters 208
_refine_ls_number_reflns 2545
_refine_ls_number_restraints 0
_refine_ls_restrained_S_all 1.055
_refine_ls_R_factor_all 0.0328
_refine_ls_R_factor_gt 0.0312
_refine_ls_shift/su_max 0.001
_refine_ls_shift/su_mean 0.000
_refine_ls_structure_factor_coef Fsqd
_refine_ls_weighting_details 'calc w = 1/[\s^2^(Fo^2^)+(0.0451P)^2^+0.9370P] where P=(Fo^2^+2Fc^2^)/3'
_refine_ls_weighting_scheme calc
_refine_ls_wR_factor_gt 0.0822
_refine_ls_wR_factor_ref 0.0834
_reflns_number_gt 2401
_reflns_number_total 2545
_reflns_threshold_expression I>2\s(I)
_cod_data_source_file lg3106.cif
_cod_data_source_block I
_cod_database_code 2018968
_cod_database_fobs_code 2018968

loop_
_symmetry_equiv_pos_as_xyz
'x, y, z'
'-x, -y, -z'

loop_
_atom_site_type_symbol
_atom_site_label
_atom_site_fract_x
_atom_site_fract_y
_atom_site_fract_z
_atom_site_U_iso_or_equiv
_atom_site_adp_type
_atom_site_calc_flag
_atom_site_refinement_flags
_atom_site_occupancy
_atom_site_symmetry_multiplicity
Cu Cu1 0.49190(5) 0.76181(4) 0.28255(3) 0.01994(13) Uani d . 1 1
Cl Cl1 0.30191(8) 0.54665(7) 0.31009(5) 0.02607(16) Uani d . 1 1
Cl Cl2 0.73570(8) 0.66442(7) 0.19669(5) 0.02433(16) Uani d . 1 1
N N1 0.3295(3) 0.7717(2) 0.12892(18) 0.0210(4) Uani d . 1 1
N N2 0.5591(3) 0.9944(2) 0.29969(17) 0.0195(4) Uani d . 1 1
N N3 0.6562(3) 0.8522(2) 0.44928(18) 0.0197(4) Uani d . 1 1
C C1 0.2186(3) 0.6548(3) 0.0409(2) 0.0246(5) Uani d . 1 1
H H1 0.2037 0.5468 0.0450 0.030 Uiso calc R 1 1
C C2 0.1227(4) 0.6853(3) -0.0580(2) 0.0267(6) Uani d . 1 1
H H2 0.0445 0.5990 -0.1194 0.032 Uiso calc R 1 1
C C3 0.1427(4) 0.8411(3) -0.0655(2) 0.0263(6) Uani d . 1 1
H H3 0.0749 0.8630 -0.1308 0.032 Uiso calc R 1 1
C C4 0.2644(3) 0.9682(3) 0.0245(2) 0.0231(5) Uani d . 1 1
C C5 0.3542(3) 0.9250(3) 0.1192(2) 0.0204(5) Uani d . 1 1
C C6 0.3085(4) 1.1340(3) 0.0255(2) 0.0277(6) Uani d . 1 1
H H6 0.2489 1.1649 -0.0381 0.033 Uiso calc R 1 1
C C7 0.4329(4) 1.2497(3) 0.1143(2) 0.0265(6) Uani d . 1 1
H H7 0.4585 1.3582 0.1109 0.032 Uiso calc R 1 1
C C8 0.5250(3) 1.2092(3) 0.2124(2) 0.0214(5) Uani d . 1 1
C C9 0.4824(3) 1.0467(3) 0.2121(2) 0.0189(5) Uani d . 1 1
C C10 0.6560(4) 1.3158(3) 0.3099(2) 0.0232(5) Uani d . 1 1
H H10 0.6927 1.4266 0.3136 0.028 Uiso calc R 1 1
C C11 0.7310(3) 1.2598(3) 0.4000(2) 0.0223(5) Uani d . 1 1
H H11 0.8180 1.3316 0.4658 0.027 Uiso calc R 1 1
C C12 0.6768(3) 1.0952(3) 0.3930(2) 0.0193(5) Uani d . 1 1
C C13 0.7359(3) 1.0130(3) 0.4811(2) 0.0194(5) Uani d . 1 1
C C14 0.8588(3) 1.0893(3) 0.5866(2) 0.0222(5) Uani d . 1 1
H H14 0.9117 1.2018 0.6071 0.027 Uiso calc R 1 1
C C15 0.9033(3) 0.9978(3) 0.6618(2) 0.0237(5) Uani d . 1 1
H H15 0.9880 1.0468 0.7344 0.028 Uiso calc R 1 1
C C16 0.8220(3) 0.8339(3) 0.6293(2) 0.0239(5) Uani d . 1 1
H H16 0.8499 0.7694 0.6795 0.029 Uiso calc R 1 1
C C17 0.6993(3) 0.7656(3) 0.5224(2) 0.0218(5) Uani d . 1 1
H H17 0.6440 0.6535 0.5005 0.026 Uiso calc R 1 1

loop_
_atom_site_aniso_label
_atom_site_aniso_U_11
_atom_site_aniso_U_22
_atom_site_aniso_U_33
_atom_site_aniso_U_12
_atom_site_aniso_U_13
_atom_site_aniso_U_23
Cu1 0.0215(2) 0.01345(19) 0.0226(2) 0.00126(14) 0.00109(14) 0.00543(14)
Cl1 0.0278(3) 0.0175(3) 0.0300(3) -0.0009(2) 0.0029(2) 0.0084(2)
Cl2 0.0247(3) 0.0187(3) 0.0287(3) 0.0050(2) 0.0056(2) 0.0049(2)
N1 0.0196(10) 0.0192(10) 0.0226(10) 0.0021(8) 0.0035(8) 0.0055(8)
N2 0.0190(10) 0.0166(10) 0.0235(10) 0.0037(8) 0.0050(8) 0.0067(8)
N3 0.0190(10) 0.0160(9) 0.0234(10) 0.0037(8) 0.0035(8) 0.0050(8)
C1 0.0217(12) 0.0210(12) 0.0280(13) 0.0002(10) 0.0034(10) 0.0060(10)
C2 0.0208(12) 0.0301(14) 0.0244(13) 0.0013(11) 0.0014(10) 0.0045(11)
C3 0.0204(12) 0.0343(14) 0.0261(13) 0.0073(11) 0.0049(10) 0.0115(11)
C4 0.0203(12) 0.0276(13) 0.0250(13) 0.0081(10) 0.0081(10) 0.0097(10)
C5 0.0185(11) 0.0203(12) 0.0239(12) 0.0051(10) 0.0069(9) 0.0067(10)
C6 0.0291(14) 0.0324(14) 0.0288(14) 0.0139(12) 0.0085(11) 0.0152(11)
C7 0.0306(14) 0.0233(13) 0.0308(14) 0.0103(11) 0.0100(11) 0.0117(11)
C8 0.0226(12) 0.0194(12) 0.0262(13) 0.0081(10) 0.0090(10) 0.0088(10)
C9 0.0184(11) 0.0192(11) 0.0209(12) 0.0057(10) 0.0074(9) 0.0058(9)
C10 0.0285(13) 0.0148(11) 0.0270(13) 0.0052(10) 0.0082(10) 0.0055(10)
C11 0.0230(12) 0.0183(12) 0.0242(13) 0.0033(10) 0.0047(10) 0.0043(10)
C12 0.0176(11) 0.0188(11) 0.0221(12) 0.0047(9) 0.0053(9) 0.0058(9)
C13 0.0171(11) 0.0173(11) 0.0252(12) 0.0055(9) 0.0066(9) 0.0060(9)
C14 0.0192(12) 0.0182(11) 0.0268(13) 0.0025(10) 0.0058(10) 0.0023(10)
C15 0.0190(12) 0.0264(13) 0.0227(12) 0.0037(10) 0.0025(10) 0.0039(10)
C16 0.0224(12) 0.0249(13) 0.0257(13) 0.0066(10) 0.0039(10) 0.0093(10)
C17 0.0233(12) 0.0180(11) 0.0250(13) 0.0039(10) 0.0055(10) 0.0081(10)

loop_
_atom_type_symbol
_atom_type_description
_atom_type_scat_dispersion_real
_atom_type_scat_dispersion_imag
_atom_type_scat_source
C C 0.0181 0.0091 'International Tables Vol C Tables 4.2.6.8 and 6.1.1.4'
H H 0.0000 0.0000 'International Tables Vol C Tables 4.2.6.8 and 6.1.1.4'
N N 0.0311 0.0180 'International Tables Vol C Tables 4.2.6.8 and 6.1.1.4'
Cl Cl 0.3639 0.7018 'International Tables Vol C Tables 4.2.6.8 and 6.1.1.4'
Cu Cu -1.9646 0.5888 'International Tables Vol C Tables 4.2.6.8 and 6.1.1.4'

loop_
_geom_angle_atom_site_label_1
_geom_angle_atom_site_label_2
_geom_angle_atom_site_label_3
_geom_angle
N2 Cu1 N3 77.19(8)
N2 Cu1 N1 79.82(8)
N3 Cu1 N1 156.19(8)
N2 Cu1 Cl1 149.32(6)
N3 Cu1 Cl1 98.41(6)
N1 Cu1 Cl1 98.20(6)
N2 Cu1 Cl2 104.08(6)
N3 Cu1 Cl2 94.90(6)
N1 Cu1 Cl2 96.58(6)
Cl1 Cu1 Cl2 106.56(2)
C1 N1 C5 117.8(2)
C1 N1 Cu1 130.54(17)
C5 N1 Cu1 111.57(16)
C12 N2 C9 121.4(2)
C12 N2 Cu1 121.50(16)
C9 N2 Cu1 117.11(16)
C17 N3 C13 118.6(2)
C17 N3 Cu1 125.89(16)
C13 N3 Cu1 115.32(16)
N1 C1 C2 122.3(2)
N1 C1 H1 118.9
C2 C1 H1 118.9
C3 C2 C1 119.7(2)
C3 C2 H2 120.2
C1 C2 H2 120.2
C2 C3 C4 119.7(2)
C2 C3 H3 120.2
C4 C3 H3 120.2
C5 C4 C3 116.2(2)
C5 C4 C6 117.8(2)
C3 C4 C6 126.0(2)
N1 C5 C4 124.3(2)
N1 C5 C9 116.5(2)
C4 C5 C9 119.2(2)
C7 C6 C4 122.6(2)
C7 C6 H6 118.7
C4 C6 H6 118.7
C6 C7 C8 120.7(2)
C6 C7 H7 119.6
C8 C7 H7 119.6
C9 C8 C10 116.2(2)
C9 C8 C7 117.0(2)
C10 C8 C7 126.8(2)
N2 C9 C8 122.3(2)
N2 C9 C5 115.0(2)
C8 C9 C5 122.7(2)
C11 C10 C8 120.5(2)
C11 C10 H10 119.8
C8 C10 H10 119.8
C10 C11 C12 119.2(2)
C10 C11 H11 120.4
C12 C11 H11 120.4
N2 C12 C11 120.3(2)
N2 C12 C13 112.3(2)
C11 C12 C13 127.4(2)
N3 C13 C14 122.2(2)
N3 C13 C12 113.4(2)
C14 C13 C12 124.4(2)
C13 C14 C15 118.7(2)
C13 C14 H14 120.7
C15 C14 H14 120.7
C16 C15 C14 119.1(2)
C16 C15 H15 120.5
C14 C15 H15 120.5
C15 C16 C17 119.1(2)
C15 C16 H16 120.5
C17 C16 H16 120.5
N3 C17 C16 122.3(2)
N3 C17 H17 118.8
C16 C17 H17 118.8

loop_
_geom_bond_atom_site_label_1
_geom_bond_atom_site_label_2
_geom_bond_distance
Cu1 N2 1.967(2)
Cu1 N3 2.079(2)
Cu1 N1 2.086(2)
Cu1 Cl1 2.2578(6)
Cu1 Cl2 2.4336(7)
N1 C1 1.330(3)
N1 C5 1.362(3)
N2 C12 1.326(3)
N2 C9 1.344(3)
N3 C17 1.339(3)
N3 C13 1.363(3)
C1 C2 1.407(4)
C1 H1 0.9500
C2 C3 1.378(4)
C2 H2 0.9500
C3 C4 1.414(4)
C3 H3 0.9500
C4 C5 1.405(4)
C4 C6 1.430(4)
C5 C9 1.427(3)
C6 C7 1.368(4)
C6 H6 0.9500
C7 C8 1.431(4)
C7 H7 0.9500
C8 C9 1.404(3)
C8 C10 1.415(4)
C10 C11 1.384(4)
C10 H10 0.9500
C11 C12 1.407(3)
C11 H11 0.9500
C12 C13 1.482(3)
C13 C14 1.386(4)
C14 C15 1.394(4)
C14 H14 0.9500
C15 C16 1.389(4)
C15 H15 0.9500
C16 C17 1.390(4)
C16 H16 0.9500
C17 H17 0.9500

loop_
_geom_torsion_atom_site_label_1
_geom_torsion_atom_site_label_2
_geom_torsion_atom_site_label_3
_geom_torsion_atom_site_label_4
_geom_torsion
N2 Cu1 N1 C1 177.0(2)
N3 Cu1 N1 C1 -167.8(2)
Cl1 Cu1 N1 C1 -34.0(2)
Cl2 Cu1 N1 C1 73.8(2)
N2 Cu1 N1 C5 0.87(16)
N3 Cu1 N1 C5 16.0(3)
Cl1 Cu1 N1 C5 149.84(15)
Cl2 Cu1 N1 C5 -102.31(16)
N3 Cu1 N2 C12 5.09(18)
N1 Cu1 N2 C12 178.9(2)
Cl1 Cu1 N2 C12 90.0(2)
Cl2 Cu1 N2 C12 -86.81(18)
N3 Cu1 N2 C9 -175.74(19)
N1 Cu1 N2 C9 -1.94(17)
Cl1 Cu1 N2 C9 -90.9(2)
Cl2 Cu1 N2 C9 92.36(17)
N2 Cu1 N3 C17 179.8(2)
N1 Cu1 N3 C17 164.5(2)
Cl1 Cu1 N3 C17 30.7(2)
Cl2 Cu1 N3 C17 -76.9(2)
N2 Cu1 N3 C13 -5.16(16)
N1 Cu1 N3 C13 -20.4(3)
Cl1 Cu1 N3 C13 -154.25(16)
Cl2 Cu1 N3 C13 98.19(16)
C5 N1 C1 C2 -2.4(4)
Cu1 N1 C1 C2 -178.36(18)
N1 C1 C2 C3 0.0(4)
C1 C2 C3 C4 2.2(4)
C2 C3 C4 C5 -1.9(4)
C2 C3 C4 C6 175.8(3)
C1 N1 C5 C4 2.7(4)
Cu1 N1 C5 C4 179.39(19)
C1 N1 C5 C9 -176.5(2)
Cu1 N1 C5 C9 0.2(3)
C3 C4 C5 N1 -0.5(4)
C6 C4 C5 N1 -178.4(2)
C3 C4 C5 C9 178.6(2)
C6 C4 C5 C9 0.7(3)
C5 C4 C6 C7 -0.1(4)
C3 C4 C6 C7 -177.7(2)
C4 C6 C7 C8 -0.5(4)
C6 C7 C8 C9 0.4(4)
C6 C7 C8 C10 -179.9(2)
C12 N2 C9 C8 1.6(4)
Cu1 N2 C9 C8 -177.59(18)
C12 N2 C9 C5 -178.2(2)
Cu1 N2 C9 C5 2.6(3)
C10 C8 C9 N2 0.8(4)
C7 C8 C9 N2 -179.5(2)
C10 C8 C9 C5 -179.4(2)
C7 C8 C9 C5 0.2(4)
N1 C5 C9 N2 -1.8(3)
C4 C5 C9 N2 179.0(2)
N1 C5 C9 C8 178.4(2)
C4 C5 C9 C8 -0.8(4)
C9 C8 C10 C11 -1.8(4)
C7 C8 C10 C11 178.5(2)
C8 C10 C11 C12 0.6(4)
C9 N2 C12 C11 -2.9(4)
Cu1 N2 C12 C11 176.24(18)
C9 N2 C12 C13 176.9(2)
Cu1 N2 C12 C13 -4.0(3)
C10 C11 C12 N2 1.8(4)
C10 C11 C12 C13 -177.9(2)
C17 N3 C13 C14 -0.3(4)
Cu1 N3 C13 C14 -175.75(18)
C17 N3 C13 C12 -179.9(2)
Cu1 N3 C13 C12 4.7(3)
N2 C12 C13 N3 -0.7(3)
C11 C12 C13 N3 179.0(2)
N2 C12 C13 C14 179.7(2)
C11 C12 C13 C14 -0.6(4)
N3 C13 C14 C15 0.6(4)
C12 C13 C14 C15 -179.9(2)
C13 C14 C15 C16 -0.6(4)
C14 C15 C16 C17 0.3(4)
C13 N3 C17 C16 0.0(4)
Cu1 N3 C17 C16 174.91(18)
C15 C16 C17 N3 0.0(4)
